data_7018850
loop_
_publ_author_name
'Meally, Se\'an T'
'McDonald, Cecelia'
'Kealy, Patrick'
'Taylor, Stephanie M.'
'Brechin, Euan K.'
'Jones, Leigh F.'

_publ_section_title
;
 Investigating the solid state hosting abilities of homo- and
 hetero-valent [Co(7)] metallocalix[6]arenes.
;
_journal_issue 18
_journal_name_full 'Dalton transactions (Cambridge, England : 2003)'
_journal_page_first 5610
_journal_page_last 5616
_journal_paper_doi 10.1039/c2dt12229d
_journal_volume 41
_journal_year 2012
_chemical_formula_sum 'C90 H87 Co7 N12 O27'
_chemical_formula_weight 2181.23
_chemical_name_common (Co7(OH)6(immp-Ph)6)(NO3)2.3MeCN
_chemical_name_systematic
;
?
;
_space_group_IT_number 15
_symmetry_cell_setting monoclinic
_symmetry_space_group_name_Hall '-C 2yc'
_symmetry_space_group_name_H-M 'C 1 2/c 1'
_atom_sites_solution_hydrogens geom
_atom_sites_solution_primary direct
_atom_sites_solution_secondary difmap
_audit_creation_method SHELXL-97
_cell_angle_alpha 90.00
_cell_angle_beta 92.797(5)
_cell_angle_gamma 90.00
_cell_formula_units_Z 4
_cell_length_a 29.2767(15)
_cell_length_b 12.9879(5)
_cell_length_c 24.4043(9)
_cell_measurement_reflns_used 5670
_cell_measurement_temperature 150(2)
_cell_measurement_theta_max 25.35
_cell_measurement_theta_min 2.7684
_cell_volume 9268.5(7)
_computing_cell_refinement
;
CrysAlisPro, Oxford Diffraction Ltd.,
Version 1.171.34.36 (release 02-08-2010 CrysAlis171 .NET)
(compiled Aug 2 2010,13:00:58)
;
_computing_data_collection
;
CrysAlisPro, Oxford Diffraction Ltd.,
Version 1.171.34.36 (release 02-08-2010 CrysAlis171 .NET)
(compiled Aug 2 2010,13:00:58)
;
_computing_data_reduction
;
CrysAlisPro, Oxford Diffraction Ltd.,
Version 1.171.34.36 (release 02-08-2010 CrysAlis171 .NET)
(compiled Aug 2 2010,13:00:58)
;
_computing_molecular_graphics 'ORTEX (P.McArdle, 1995)'
_computing_publication_material 'SHELXL-97/2 (Sheldrick,1997)'
_computing_structure_refinement 'SHELXL-97 (Sheldrick, 1997)'
_computing_structure_solution 'SHELXS-97 (Sheldrick, 1990)'
_diffrn_ambient_temperature 150(2)
_diffrn_detector_area_resol_mean 16.1048
_diffrn_measured_fraction_theta_full 0.998
_diffrn_measured_fraction_theta_max 0.998
_diffrn_measurement_details
;
1 omega 63.00 95.00 1.0000 90.0000
omega____ theta____ kappa____ phi______ frames
- 18.6403 179.0000 -120.0000 32
2 omega -50.00 75.00 1.0000 90.0000
omega____ theta____ kappa____ phi______ frames
- 18.6403 0.0000 -120.0000 125
3 omega 28.00 89.00 1.0000 90.0000
omega____ theta____ kappa____ phi______ frames
- 18.6403 77.0000 -150.0000 61
;
_diffrn_measurement_device_type 'Xcalibur, Sapphire3'
_diffrn_measurement_method '\w scans'
_diffrn_orient_matrix_UB_11 -0.0227771000
_diffrn_orient_matrix_UB_12 -0.0182805000
_diffrn_orient_matrix_UB_13 -0.0035997000
_diffrn_orient_matrix_UB_21 -0.0047011000
_diffrn_orient_matrix_UB_22 0.0179670000
_diffrn_orient_matrix_UB_23 0.0265877000
_diffrn_orient_matrix_UB_31 -0.0068856000
_diffrn_orient_matrix_UB_32 0.0482125000
_diffrn_orient_matrix_UB_33 -0.0112849000
_diffrn_radiation_monochromator graphite
_diffrn_radiation_source 'Enhance (Mo) X-ray Source'
_diffrn_radiation_type 'Mo K\a'
_diffrn_radiation_wavelength 0.7107
_diffrn_reflns_av_R_equivalents 0.0684
_diffrn_reflns_limit_h_max 25
_diffrn_reflns_limit_h_min -38
_diffrn_reflns_limit_k_max 16
_diffrn_reflns_limit_k_min -15
_diffrn_reflns_limit_l_max 32
_diffrn_reflns_limit_l_min -32
_diffrn_reflns_number 20749
_diffrn_reflns_theta_full 25.35
_diffrn_reflns_theta_max 25.35
_diffrn_reflns_theta_min 2.7684
_exptl_absorpt_coefficient_mu 1.306
_exptl_absorpt_correction_T_max 1.00000
_exptl_absorpt_correction_T_min 0.86435
_exptl_absorpt_correction_type multi-scan
_exptl_absorpt_process_details
;
CrysAlisPro, Oxford Diffraction Ltd.,
Version 1.171.34.36 (release 02-08-2010 CrysAlis171 .NET)
(compiled Aug 2 2010,13:00:58)
Empirical absorption correction using spherical harmonics,
implemented in SCALE3 ABSPACK scaling algorithm.
;
_exptl_crystal_colour Purple
_exptl_crystal_density_diffrn 1.563
_exptl_crystal_density_method 'not measured'
_exptl_crystal_description Parallelepiped
_exptl_crystal_F_000 4464
_exptl_crystal_size_max 0.10
_exptl_crystal_size_mid 0.08
_exptl_crystal_size_min 0.05
_refine_diff_density_max 1.090
_refine_diff_density_min -0.789
_refine_diff_density_rms 0.122
_refine_ls_extinction_method none
_refine_ls_goodness_of_fit_ref 1.052
_refine_ls_hydrogen_treatment constr
_refine_ls_matrix_type full
_refine_ls_number_parameters 617
_refine_ls_number_reflns 8489
_refine_ls_number_restraints 2
_refine_ls_restrained_S_all 1.053
_refine_ls_R_factor_all 0.1204
_refine_ls_R_factor_gt 0.0697
_refine_ls_shift/su_max 0.000
_refine_ls_shift/su_mean 0.000
_refine_ls_structure_factor_coef Fsqd
_refine_ls_weighting_details 'calc w=1/[\s^2^(Fo^2^)+(0.0486P)^2^+24.4175P] where P=(Fo^2^+2Fc^2^)/3'
_refine_ls_weighting_scheme calc
_refine_ls_wR_factor_gt 0.1385
_refine_ls_wR_factor_ref 0.1693
_reflns_number_gt 5388
_reflns_number_total 8489
_reflns_threshold_expression >2sigma(I)
_cod_data_source_file c2dt12229d.txt
_cod_data_source_block sm74a-5
_cod_depositor_comments
;
The following automatic conversions were performed:

'_symmetry_cell_setting' value 'Monoclinic' changed to 'monoclinic'
according to /home/saulius/struct/CIF-dictionaries/cif_core.dic
dictionary named 'cif_core.dic' version 2.4.1 from 2010-06-29.

Automatic conversion script
Id: cif_fix_values 1715 2011-07-08 13:25:40Z adriana 
;
_cod_original_sg_symbol_H-M C2/c
_cod_database_code 7018850

loop_
_symmetry_equiv_pos_as_xyz
'x, y, z'
'-x, y, -z+1/2'
'x+1/2, y+1/2, z'
'-x+1/2, y+1/2, -z+1/2'
'-x, -y, -z'
'x, -y, z-1/2'
'-x+1/2, -y+1/2, -z'
'x+1/2, -y+1/2, z-1/2'

loop_
_atom_site_label
_atom_site_type_symbol
_atom_site_fract_x
_atom_site_fract_y
_atom_site_fract_z
_atom_site_U_iso_or_equiv
_atom_site_adp_type
_atom_site_occupancy
_atom_site_symmetry_multiplicity
_atom_site_calc_flag
_atom_site_refinement_flags
Co1 Co 0.2500 0.2500 0.0000 0.0159(3) Uani 1 2 d S
Co2 Co 0.23950(3) 0.14004(6) 0.11039(3) 0.0184(2) Uani 1 1 d .
Co3 Co 0.15227(3) 0.19304(6) 0.02978(3) 0.0195(2) Uani 1 1 d .
Co4 Co 0.17000(3) 0.39204(6) -0.04356(3) 0.0190(2) Uani 1 1 d .
O1 O 0.21500(14) 0.1335(3) 0.01855(16) 0.0199(10) Uani 1 1 d .
H1 H 0.2179 0.0680 -0.0025 0.024 Uiso 1 1 calc R
O2 O 0.28085(13) 0.2335(3) 0.06999(16) 0.0162(9) Uani 1 1 d .
H2 H 0.2937 0.2959 0.0892 0.019 Uiso 1 1 calc R
O3 O 0.20036(14) 0.3306(3) 0.02532(16) 0.0189(10) Uani 1 1 d .
H3H H 0.2056 0.3752 0.0584 0.023 Uiso 1 1 calc R
O4 O 0.17518(14) 0.1856(3) 0.10930(16) 0.0205(10) Uani 1 1 d .
O5 O 0.09139(15) 0.2324(3) 0.08507(17) 0.0282(11) Uani 1 1 d .
O6 O 0.28717(14) 0.0349(3) 0.09041(16) 0.0193(10) Uani 1 1 d .
O7 O 0.21902(15) -0.0131(3) 0.14808(17) 0.0239(11) Uani 1 1 d .
O8 O 0.12549(14) 0.2735(3) -0.03348(17) 0.0227(10) Uani 1 1 d .
O9 O 0.11192(15) 0.4031(3) -0.11138(17) 0.0264(11) Uani 1 1 d .
O10 O 0.22285(19) 0.4415(4) 0.1209(2) 0.0477(15) Uani 1 1 d .
O11 O 0.29278(18) 0.4429(3) 0.0955(2) 0.0396(13) Uani 1 1 d .
O12 O 0.27811(18) 0.4772(4) 0.17919(19) 0.0392(14) Uani 1 1 d .
O13 O 0.0000 0.5595(8) 0.2500 0.176(8) Uani 1 2 d S
O14 O 0.0080(2) 0.4229(5) 0.2933(2) 0.0615(18) Uani 1 1 d .
N1 N 0.35730(19) -0.0345(4) 0.0223(2) 0.0225(13) Uani 1 1 d .
N2 N 0.25065(18) 0.1911(4) 0.1896(2) 0.0215(12) Uani 1 1 d .
N3 N 0.11211(19) 0.0689(4) 0.0045(2) 0.0241(13) Uani 1 1 d .
N4 N 0.2644(2) 0.4546(4) 0.1324(2) 0.0314(15) Uani 1 1 d .
N5 N 0.0000 0.4702(8) 0.2500 0.046(3) Uani 1 2 d S
N6 N 0.0673(3) -0.1750(9) -0.1145(5) 0.106(4) Uani 1 1 d .
C1 C 0.0442(2) 0.2445(6) 0.0704(3) 0.040(2) Uani 1 1 d .
H1A H 0.0262 0.1991 0.0932 0.060 Uiso 1 1 calc R
H1B H 0.0385 0.2265 0.0317 0.060 Uiso 1 1 calc R
H1C H 0.0352 0.3162 0.0763 0.060 Uiso 1 1 calc R
C2 C 0.1051(2) 0.2502(5) 0.1386(3) 0.0244(15) Uani 1 1 d .
C3 C 0.0780(3) 0.2880(5) 0.1779(3) 0.0314(17) Uani 1 1 d .
H3 H 0.0465 0.3014 0.1696 0.038 Uiso 1 1 calc R
C4 C 0.0975(3) 0.3066(5) 0.2308(3) 0.0367(19) Uani 1 1 d .
H4 H 0.0789 0.3326 0.2586 0.044 Uiso 1 1 calc R
C5 C 0.1430(3) 0.2876(5) 0.2428(3) 0.0343(18) Uani 1 1 d .
H5 H 0.1557 0.3024 0.2785 0.041 Uiso 1 1 calc R
C6 C 0.1710(2) 0.2463(5) 0.2028(3) 0.0244(16) Uani 1 1 d .
C7 C 0.1513(2) 0.2260(5) 0.1493(2) 0.0237(16) Uani 1 1 d .
C8 C 0.2190(2) 0.2285(5) 0.2187(3) 0.0267(16) Uani 1 1 d .
H8 H 0.2281 0.2468 0.2553 0.032 Uiso 1 1 calc R
C9 C 0.2943(2) 0.1804(5) 0.2192(2) 0.0225(15) Uani 1 1 d .
C10 C 0.3009(2) 0.1000(5) 0.2564(3) 0.0294(17) Uani 1 1 d .
H10 H 0.2775 0.0501 0.2605 0.035 Uiso 1 1 calc R
C11 C 0.3410(3) 0.0933(6) 0.2869(3) 0.0356(19) Uani 1 1 d .
H11 H 0.3452 0.0393 0.3129 0.043 Uiso 1 1 calc R
C12 C 0.3761(2) 0.1641(6) 0.2806(3) 0.0329(18) Uani 1 1 d .
H12 H 0.4040 0.1590 0.3018 0.039 Uiso 1 1 calc R
C13 C 0.3689(2) 0.2429(5) 0.2423(3) 0.0316(17) Uani 1 1 d .
H13 H 0.3923 0.2923 0.2376 0.038 Uiso 1 1 calc R
C14 C 0.3287(2) 0.2505(5) 0.2114(3) 0.0274(16) Uani 1 1 d .
H14 H 0.3246 0.3036 0.1848 0.033 Uiso 1 1 calc R
C15 C 0.1046(3) 0.4808(5) -0.1536(3) 0.0309(18) Uani 1 1 d .
H15A H 0.1069 0.4491 -0.1898 0.046 Uiso 1 1 calc R
H15B H 0.1279 0.5348 -0.1487 0.046 Uiso 1 1 calc R
H15C H 0.0742 0.5112 -0.1508 0.046 Uiso 1 1 calc R
C16 C 0.0839(2) 0.3186(5) -0.1141(3) 0.0226(15) Uani 1 1 d .
C17 C 0.0936(2) 0.2486(5) -0.0715(2) 0.0205(15) Uani 1 1 d .
C18 C 0.0694(2) 0.1546(5) -0.0716(3) 0.0254(16) Uani 1 1 d .
C19 C 0.0354(3) 0.1356(6) -0.1130(3) 0.0362(19) Uani 1 1 d .
H19 H 0.0190 0.0725 -0.1134 0.043 Uiso 1 1 calc R
C20 C 0.0259(2) 0.2076(6) -0.1527(3) 0.0340(18) Uani 1 1 d .
H20 H 0.0025 0.1943 -0.1802 0.041 Uiso 1 1 calc R
C21 C 0.0501(2) 0.3008(5) -0.1537(3) 0.0262(16) Uani 1 1 d .
H21 H 0.0431 0.3507 -0.1813 0.031 Uiso 1 1 calc R
C22 C 0.0805(2) 0.0713(5) -0.0345(3) 0.0292(17) Uani 1 1 d .
H22 H 0.0624 0.0108 -0.0392 0.035 Uiso 1 1 calc R
C23 C 0.1177(3) -0.0299(5) 0.0321(3) 0.0268(17) Uani 1 1 d .
C24 C 0.0845(3) -0.0654(6) 0.0647(3) 0.043(2) Uani 1 1 d .
H24 H 0.0581 -0.0253 0.0708 0.052 Uiso 1 1 calc R
C25 C 0.0906(3) -0.1639(6) 0.0892(4) 0.058(3) Uani 1 1 d .
H25 H 0.0679 -0.1903 0.1119 0.070 Uiso 1 1 calc R
C26 C 0.1283(3) -0.2207(5) 0.0805(3) 0.041(2) Uani 1 1 d .
H26 H 0.1317 -0.2870 0.0966 0.049 Uiso 1 1 calc R
C27 C 0.1615(3) -0.1833(5) 0.0486(3) 0.0315(18) Uani 1 1 d .
H27 H 0.1881 -0.2232 0.0431 0.038 Uiso 1 1 calc R
C28 C 0.1566(3) -0.0864(5) 0.0241(3) 0.0306(18) Uani 1 1 d .
H28 H 0.1798 -0.0599 0.0021 0.037 Uiso 1 1 calc R
C29 C 0.1818(2) -0.0342(5) 0.1835(3) 0.0316(17) Uani 1 1 d .
H29A H 0.1613 -0.0855 0.1661 0.047 Uiso 1 1 calc R
H29B H 0.1648 0.0295 0.1895 0.047 Uiso 1 1 calc R
H29C H 0.1942 -0.0607 0.2188 0.047 Uiso 1 1 calc R
C30 C 0.2458(2) -0.0945(5) 0.1336(3) 0.0221(15) Uani 1 1 d .
C31 C 0.2816(2) -0.0648(4) 0.1012(2) 0.0209(16) Uani 1 1 d .
C32 C 0.3105(2) -0.1410(5) 0.0806(3) 0.0248(16) Uani 1 1 d .
C33 C 0.3021(3) -0.2450(5) 0.0960(3) 0.0307(18) Uani 1 1 d .
H33 H 0.3217 -0.2977 0.0837 0.037 Uiso 1 1 calc R
C34 C 0.2670(3) -0.2713(5) 0.1276(3) 0.0323(18) Uani 1 1 d .
H34 H 0.2620 -0.3415 0.1365 0.039 Uiso 1 1 calc R
C35 C 0.2382(2) -0.1959(4) 0.1472(3) 0.0247(16) Uani 1 1 d .
H35 H 0.2138 -0.2140 0.1695 0.030 Uiso 1 1 calc R
C36 C 0.3469(2) -0.1204(5) 0.0444(3) 0.0268(16) Uani 1 1 d .
H36 H 0.3656 -0.1776 0.0359 0.032 Uiso 1 1 calc R
C37 C 0.3946(2) -0.0376(4) -0.0138(3) 0.0205(15) Uani 1 1 d .
C38 C 0.3888(2) 0.0036(5) -0.0663(3) 0.0255(16) Uani 1 1 d .
H38 H 0.3613 0.0386 -0.0768 0.031 Uiso 1 1 calc R
C39 C 0.4226(2) -0.0057(5) -0.1030(3) 0.0250(16) Uani 1 1 d .
H39 H 0.4178 0.0208 -0.1391 0.030 Uiso 1 1 calc R
C40 C 0.4635(3) -0.0533(5) -0.0880(3) 0.0376(19) Uani 1 1 d .
H40 H 0.4870 -0.0589 -0.1134 0.045 Uiso 1 1 calc R
C41 C 0.4701(3) -0.0929(6) -0.0353(3) 0.045(2) Uani 1 1 d .
H41 H 0.4981 -0.1256 -0.0247 0.054 Uiso 1 1 calc R
C42 C 0.4359(3) -0.0850(5) 0.0018(3) 0.0363(19) Uani 1 1 d .
H42 H 0.4407 -0.1118 0.0379 0.044 Uiso 1 1 calc R
C43 C 0.1169(3) -0.0525(7) -0.1712(4) 0.074(3) Uani 1 1 d .
H43A H 0.1274 -0.0905 -0.2030 0.111 Uiso 1 1 calc R
H43B H 0.1434 -0.0278 -0.1489 0.111 Uiso 1 1 calc R
H43C H 0.0983 0.0063 -0.1839 0.111 Uiso 1 1 calc R
C44 C 0.0895(4) -0.1207(9) -0.1382(5) 0.072(3) Uani 1 1 d .
N7 N 0.0000 0.1509(12) 0.2500 0.117(5) Uiso 1 2 d SD
C51 C 0.0175(7) 0.0842(13) 0.2285(9) 0.093(8) Uiso 0.50 1 d PD
C52 C 0.0420(6) 0.0007(12) 0.2076(7) 0.067(6) Uiso 0.50 1 d PD
H52A H 0.0738 0.0036 0.2221 0.100 Uiso 0.50 1 calc PR
H52B H 0.0412 0.0046 0.1675 0.100 Uiso 0.50 1 calc PR
H52C H 0.0281 -0.0641 0.2188 0.100 Uiso 0.50 1 calc PR

loop_
_atom_site_aniso_label
_atom_site_aniso_U_11
_atom_site_aniso_U_22
_atom_site_aniso_U_33
_atom_site_aniso_U_23
_atom_site_aniso_U_13
_atom_site_aniso_U_12
Co1 0.0230(7) 0.0080(6) 0.0167(6) 0.0004(5) 0.0004(5) 0.0007(5)
Co2 0.0252(5) 0.0124(4) 0.0180(4) 0.0015(3) 0.0044(4) 0.0027(4)
Co3 0.0235(5) 0.0146(4) 0.0206(5) 0.0021(4) 0.0019(4) 0.0014(4)
Co4 0.0263(5) 0.0112(4) 0.0194(5) 0.0010(3) 0.0020(4) 0.0025(4)
O1 0.033(3) 0.0072(19) 0.020(2) 0.0003(17) 0.003(2) -0.007(2)
O2 0.017(2) 0.011(2) 0.020(2) 0.0001(17) 0.0004(19) 0.0036(19)
O3 0.023(3) 0.012(2) 0.023(2) -0.0009(18) 0.005(2) 0.0010(19)
O4 0.026(3) 0.021(2) 0.014(2) 0.0008(18) 0.0032(19) 0.002(2)
O5 0.025(3) 0.036(3) 0.023(3) 0.002(2) 0.000(2) 0.010(2)
O6 0.024(3) 0.011(2) 0.024(2) 0.0031(18) 0.008(2) 0.009(2)
O7 0.032(3) 0.012(2) 0.029(3) 0.0035(19) 0.010(2) 0.000(2)
O8 0.024(3) 0.021(2) 0.023(2) 0.0007(19) -0.003(2) -0.001(2)
O9 0.034(3) 0.022(2) 0.023(2) 0.008(2) -0.002(2) 0.004(2)
O10 0.040(4) 0.051(3) 0.052(4) -0.026(3) -0.003(3) 0.005(3)
O11 0.054(4) 0.028(3) 0.038(3) -0.013(2) 0.014(3) -0.013(3)
O12 0.058(4) 0.034(3) 0.025(3) -0.006(2) -0.008(3) 0.007(3)
O13 0.302(19) 0.035(6) 0.171(13) 0.000 -0.180(14) 0.000
O14 0.054(4) 0.079(4) 0.052(4) 0.018(3) 0.001(3) -0.024(4)
N1 0.032(4) 0.014(3) 0.021(3) -0.001(2) 0.001(3) 0.005(3)
N2 0.029(3) 0.016(3) 0.020(3) 0.002(2) 0.007(3) 0.001(3)
N3 0.031(4) 0.021(3) 0.020(3) 0.001(2) 0.004(3) -0.003(3)
N4 0.043(4) 0.015(3) 0.036(4) -0.007(3) 0.004(3) 0.009(3)
N5 0.041(6) 0.036(6) 0.060(7) 0.000 -0.019(5) 0.000
N6 0.072(8) 0.124(10) 0.124(10) -0.017(8) 0.011(7) -0.019(7)
C1 0.037(5) 0.041(5) 0.041(5) -0.010(4) -0.008(4) 0.006(4)
C2 0.026(4) 0.017(3) 0.031(4) 0.004(3) 0.007(3) 0.004(3)
C3 0.035(5) 0.027(4) 0.033(4) 0.009(3) 0.007(3) 0.009(4)
C4 0.041(5) 0.039(4) 0.031(4) -0.003(3) 0.015(4) 0.010(4)
C5 0.044(5) 0.032(4) 0.026(4) -0.002(3) 0.002(4) 0.005(4)
C6 0.029(4) 0.021(3) 0.023(4) -0.001(3) 0.000(3) 0.002(3)
C7 0.041(4) 0.015(3) 0.017(3) 0.003(3) 0.012(3) 0.000(3)
C8 0.035(4) 0.025(4) 0.020(4) 0.000(3) 0.000(3) 0.004(3)
C9 0.028(4) 0.023(3) 0.017(3) -0.007(3) 0.000(3) 0.003(3)
C10 0.031(4) 0.028(4) 0.029(4) 0.004(3) 0.001(3) -0.001(3)
C11 0.043(5) 0.034(4) 0.029(4) 0.009(3) -0.004(4) 0.003(4)
C12 0.029(4) 0.045(5) 0.024(4) -0.007(3) 0.000(3) 0.006(4)
C13 0.024(4) 0.027(4) 0.044(5) -0.009(3) 0.005(4) -0.006(3)
C14 0.034(4) 0.022(4) 0.026(4) -0.001(3) 0.003(3) 0.004(3)
C15 0.045(5) 0.026(4) 0.022(4) 0.007(3) 0.003(3) -0.001(4)
C16 0.017(4) 0.025(4) 0.025(4) -0.001(3) 0.000(3) 0.003(3)
C17 0.024(4) 0.022(3) 0.016(3) -0.001(3) 0.005(3) 0.005(3)
C18 0.023(4) 0.025(4) 0.028(4) -0.001(3) -0.002(3) -0.004(3)
C19 0.038(5) 0.030(4) 0.040(4) -0.004(4) -0.003(4) -0.009(4)
C20 0.024(4) 0.044(5) 0.033(4) -0.002(4) -0.005(3) -0.001(4)
C21 0.023(4) 0.031(4) 0.025(4) 0.003(3) 0.006(3) 0.005(3)
C22 0.037(5) 0.017(3) 0.034(4) -0.005(3) 0.006(4) -0.005(3)
C23 0.039(5) 0.012(3) 0.029(4) 0.002(3) -0.008(3) -0.004(3)
C24 0.051(6) 0.031(4) 0.049(5) 0.008(4) 0.017(4) -0.001(4)
C25 0.080(7) 0.034(5) 0.063(6) 0.020(4) 0.019(5) -0.011(5)
C26 0.072(6) 0.014(4) 0.036(4) 0.004(3) -0.005(4) -0.004(4)
C27 0.043(5) 0.017(3) 0.034(4) -0.005(3) 0.001(4) -0.003(4)
C28 0.039(5) 0.020(4) 0.031(4) 0.003(3) -0.007(4) -0.006(4)
C29 0.036(5) 0.027(4) 0.033(4) 0.003(3) 0.016(4) 0.003(4)
C30 0.033(4) 0.014(3) 0.019(3) 0.000(3) 0.005(3) 0.005(3)
C31 0.042(5) 0.013(3) 0.008(3) 0.005(2) -0.004(3) -0.002(3)
C32 0.043(5) 0.012(3) 0.020(3) -0.001(3) 0.000(3) 0.007(3)
C33 0.042(5) 0.014(3) 0.037(4) -0.002(3) 0.001(4) 0.006(3)
C34 0.053(5) 0.009(3) 0.035(4) 0.005(3) -0.001(4) 0.000(3)
C35 0.036(4) 0.015(3) 0.023(4) 0.004(3) 0.004(3) -0.001(3)
C36 0.034(4) 0.019(3) 0.028(4) -0.006(3) -0.001(3) 0.012(3)
C37 0.021(4) 0.008(3) 0.032(4) -0.001(3) -0.001(3) 0.001(3)
C38 0.029(4) 0.015(3) 0.032(4) -0.001(3) 0.002(3) 0.000(3)
C39 0.035(4) 0.018(3) 0.022(4) -0.002(3) 0.006(3) 0.003(3)
C40 0.037(5) 0.028(4) 0.050(5) -0.010(4) 0.020(4) 0.000(4)
C41 0.033(5) 0.047(5) 0.055(5) 0.002(4) 0.012(4) 0.016(4)
C42 0.039(5) 0.034(4) 0.036(4) 0.006(3) 0.000(4) 0.015(4)
C43 0.066(7) 0.062(6) 0.094(8) -0.023(6) 0.000(6) -0.011(6)
C44 0.049(7) 0.072(8) 0.094(9) -0.038(7) -0.004(6) 0.002(6)

loop_
_atom_type_symbol
_atom_type_description
_atom_type_scat_dispersion_real
_atom_type_scat_dispersion_imag
_atom_type_scat_source
C C 0.0033 0.0016 'International Tables Vol C Tables 4.2.6.8 and 6.1.1.4'
H H 0.0000 0.0000 'International Tables Vol C Tables 4.2.6.8 and 6.1.1.4'
N N 0.0061 0.0033 'International Tables Vol C Tables 4.2.6.8 and 6.1.1.4'
O O 0.0106 0.0060 'International Tables Vol C Tables 4.2.6.8 and 6.1.1.4'
Co Co 0.3494 0.9721 'International Tables Vol C Tables 4.2.6.8 and 6.1.1.4'

loop_
_geom_angle_atom_site_label_1
_geom_angle_atom_site_label_2
_geom_angle_atom_site_label_3
_geom_angle
_geom_angle_site_symmetry_1
_geom_angle_site_symmetry_3
O1 Co1 O1 180.0(3) 7 .
O1 Co1 O2 93.76(16) 7 .
O1 Co1 O2 86.24(16) . .
O1 Co1 O2 86.24(16) 7 7
O1 Co1 O2 93.76(16) . 7
O2 Co1 O2 180.0(3) . 7
O1 Co1 O3 86.08(17) 7 7
O1 Co1 O3 93.92(17) . 7
O2 Co1 O3 83.92(16) . 7
O2 Co1 O3 96.08(16) 7 7
O1 Co1 O3 93.92(17) 7 .
O1 Co1 O3 86.08(17) . .
O2 Co1 O3 96.08(16) . .
O2 Co1 O3 83.92(16) 7 .
O3 Co1 O3 180.0(3) 7 .
O4 Co2 O2 114.20(16) . .
O4 Co2 O6 150.01(17) . .
O2 Co2 O6 81.41(16) . .
O4 Co2 N2 91.35(19) . .
O2 Co2 N2 101.26(18) . .
O6 Co2 N2 111.32(19) . .
O4 Co2 O7 89.86(16) . .
O2 Co2 O7 154.33(16) . .
O6 Co2 O7 73.02(16) . .
N2 Co2 O7 86.25(18) . .
O4 Co2 O1 75.41(16) . .
O2 Co2 O1 73.33(14) . .
O6 Co2 O1 85.83(15) . .
N2 Co2 O1 161.39(17) . .
O7 Co2 O1 106.39(14) . .
O8 Co3 O1 114.89(17) . .
O8 Co3 O4 150.09(17) . .
O1 Co3 O4 81.45(16) . .
O8 Co3 N3 88.94(18) . .
O1 Co3 N3 99.66(19) . .
O4 Co3 N3 113.90(19) . .
O8 Co3 O3 76.86(15) . .
O1 Co3 O3 74.12(15) . .
O4 Co3 O3 84.64(16) . .
N3 Co3 O3 159.75(18) . .
O8 Co3 O5 92.86(17) . .
O1 Co3 O5 151.89(15) . .
O4 Co3 O5 71.59(16) . .
N3 Co3 O5 84.54(19) . .
O3 Co3 O5 110.19(15) . .
O6 Co4 O3 113.79(17) 7 .
O6 Co4 O8 149.07(17) 7 .
O3 Co4 O8 81.93(16) . .
O6 Co4 N1 88.85(19) 7 7
O3 Co4 N1 107.48(18) . 7
O8 Co4 N1 112.5(2) . 7
O6 Co4 O2 75.77(15) 7 7
O3 Co4 O2 72.34(15) . 7
O8 Co4 O2 84.86(16) . 7
N1 Co4 O2 162.53(19) 7 7
O6 Co4 O9 91.22(16) 7 .
O3 Co4 O9 153.25(16) . .
O8 Co4 O9 71.46(15) . .
N1 Co4 O9 81.17(18) 7 .
O2 Co4 O9 106.98(15) 7 .
Co1 O1 Co3 103.43(17) . .
Co1 O1 Co2 93.22(15) . .
Co3 O1 Co2 95.45(17) . .
Co1 O1 H1 119.8 . .
Co3 O1 H1 119.8 . .
Co2 O1 H1 119.8 . .
Co1 O2 Co2 103.74(18) . .
Co1 O2 Co4 95.99(16) . 7
Co2 O2 Co4 96.30(15) . 7
Co1 O2 H2 118.8 . .
Co2 O2 H2 118.8 . .
Co4 O2 H2 118.8 7 .
Co1 O3 Co4 104.85(19) . .
Co1 O3 Co3 93.86(15) . .
Co4 O3 Co3 95.82(16) . .
Co1 O3 H3H 119.1 . .
Co4 O3 H3H 119.1 . .
Co3 O3 H3H 119.1 . .
C7 O4 Co2 129.9(4) . .
C7 O4 Co3 121.4(4) . .
Co2 O4 Co3 107.37(19) . .
C2 O5 C1 117.3(5) . .
C2 O5 Co3 113.0(4) . .
C1 O5 Co3 129.6(4) . .
C31 O6 Co4 131.7(4) . 7
C31 O6 Co2 121.0(4) . .
Co4 O6 Co2 106.19(17) 7 .
C30 O7 C29 117.6(5) . .
C30 O7 Co2 113.8(4) . .
C29 O7 Co2 128.6(4) . .
C17 O8 Co3 130.7(4) . .
C17 O8 Co4 122.2(4) . .
Co3 O8 Co4 105.05(18) . .
C16 O9 C15 117.1(5) . .
C16 O9 Co4 113.7(3) . .
C15 O9 Co4 128.8(4) . .
C36 N1 C37 115.8(5) . .
C36 N1 Co4 124.4(5) . 7
C37 N1 Co4 119.3(4) . 7
C8 N2 C9 113.7(5) . .
C8 N2 Co2 123.7(5) . .
C9 N2 Co2 122.4(4) . .
C22 N3 C23 114.9(6) . .
C22 N3 Co3 125.1(5) . .
C23 N3 Co3 120.0(4) . .
O12 N4 O10 120.9(7) . .
O12 N4 O11 119.6(6) . .
O10 N4 O11 119.5(6) . .
O13 N5 O14 119.9(5) . .
O13 N5 O14 119.9(5) . 2
O14 N5 O14 120.3(10) . 2
O5 C1 H1A 109.5 . .
O5 C1 H1B 109.5 . .
H1A C1 H1B 109.5 . .
O5 C1 H1C 109.5 . .
H1A C1 H1C 109.5 . .
H1B C1 H1C 109.5 . .
C3 C2 O5 125.2(6) . .
C3 C2 C7 122.7(6) . .
O5 C2 C7 112.1(6) . .
C2 C3 C4 118.8(7) . .
C2 C3 H3 120.6 . .
C4 C3 H3 120.6 . .
C5 C4 C3 120.7(7) . .
C5 C4 H4 119.7 . .
C3 C4 H4 119.7 . .
C4 C5 C6 120.8(6) . .
C4 C5 H5 119.6 . .
C6 C5 H5 119.6 . .
C5 C6 C7 118.6(6) . .
C5 C6 C8 117.4(6) . .
C7 C6 C8 123.9(6) . .
O4 C7 C2 119.2(6) . .
O4 C7 C6 122.5(6) . .
C2 C7 C6 118.3(6) . .
N2 C8 C6 128.4(6) . .
N2 C8 H8 115.8 . .
C6 C8 H8 115.8 . .
C14 C9 C10 120.6(6) . .
C14 C9 N2 120.2(6) . .
C10 C9 N2 119.2(6) . .
C11 C10 C9 119.4(7) . .
C11 C10 H10 120.3 . .
C9 C10 H10 120.3 . .
C10 C11 C12 121.3(7) . .
C10 C11 H11 119.4 . .
C12 C11 H11 119.4 . .
C11 C12 C13 118.1(7) . .
C11 C12 H12 120.9 . .
C13 C12 H12 120.9 . .
C14 C13 C12 121.2(7) . .
C14 C13 H13 119.4 . .
C12 C13 H13 119.4 . .
C13 C14 C9 119.3(7) . .
C13 C14 H14 120.3 . .
C9 C14 H14 120.3 . .
O9 C15 H15A 109.5 . .
O9 C15 H15B 109.5 . .
H15A C15 H15B 109.5 . .
O9 C15 H15C 109.5 . .
H15A C15 H15C 109.5 . .
H15B C15 H15C 109.5 . .
C21 C16 O9 125.5(6) . .
C21 C16 C17 121.8(6) . .
O9 C16 C17 112.6(5) . .
O8 C17 C16 118.1(6) . .
O8 C17 C18 123.3(6) . .
C16 C17 C18 118.6(6) . .
C19 C18 C17 119.3(6) . .
C19 C18 C22 116.7(6) . .
C17 C18 C22 123.6(6) . .
C20 C19 C18 120.2(7) . .
C20 C19 H19 119.9 . .
C18 C19 H19 119.9 . .
C19 C20 C21 121.1(6) . .
C19 C20 H20 119.4 . .
C21 C20 H20 119.4 . .
C16 C21 C20 118.9(6) . .
C16 C21 H21 120.6 . .
C20 C21 H21 120.6 . .
N3 C22 C18 127.7(6) . .
N3 C22 H22 116.2 . .
C18 C22 H22 116.2 . .
C24 C23 C28 121.2(6) . .
C24 C23 N3 120.1(7) . .
C28 C23 N3 118.6(7) . .
C23 C24 C25 118.3(8) . .
C23 C24 H24 120.9 . .
C25 C24 H24 120.9 . .
C26 C25 C24 120.7(8) . .
C26 C25 H25 119.7 . .
C24 C25 H25 119.7 . .
C25 C26 C27 120.4(7) . .
C25 C26 H26 119.8 . .
C27 C26 H26 119.8 . .
C26 C27 C28 120.2(7) . .
C26 C27 H27 119.9 . .
C28 C27 H27 119.9 . .
C23 C28 C27 119.2(7) . .
C23 C28 H28 120.4 . .
C27 C28 H28 120.4 . .
O7 C29 H29A 109.5 . .
O7 C29 H29B 109.5 . .
H29A C29 H29B 109.5 . .
O7 C29 H29C 109.5 . .
H29A C29 H29C 109.5 . .
H29B C29 H29C 109.5 . .
O7 C30 C35 125.1(6) . .
O7 C30 C31 112.7(5) . .
C35 C30 C31 122.2(6) . .
O6 C31 C30 118.7(6) . .
O6 C31 C32 122.1(6) . .
C30 C31 C32 119.2(6) . .
C31 C32 C33 117.2(6) . .
C31 C32 C36 124.2(6) . .
C33 C32 C36 118.7(6) . .
C34 C33 C32 122.2(6) . .
C34 C33 H33 118.9 . .
C32 C33 H33 118.9 . .
C33 C34 C35 120.4(6) . .
C33 C34 H34 119.8 . .
C35 C34 H34 119.8 . .
C30 C35 C34 118.9(7) . .
C30 C35 H35 120.5 . .
C34 C35 H35 120.5 . .
N1 C36 C32 128.0(6) . .
N1 C36 H36 116.0 . .
C32 C36 H36 116.0 . .
C38 C37 C42 119.1(7) . .
C38 C37 N1 119.5(6) . .
C42 C37 N1 121.3(6) . .
C39 C38 C37 120.6(6) . .
C39 C38 H38 119.7 . .
C37 C38 H38 119.7 . .
C38 C39 C40 120.6(6) . .
C38 C39 H39 119.7 . .
C40 C39 H39 119.7 . .
C39 C40 C41 119.3(7) . .
C39 C40 H40 120.3 . .
C41 C40 H40 120.3 . .
C42 C41 C40 120.5(7) . .
C42 C41 H41 119.8 . .
C40 C41 H41 119.8 . .
C41 C42 C37 119.8(7) . .
C41 C42 H42 120.1 . .
C37 C42 H42 120.1 . .
C44 C43 H43A 109.5 . .
C44 C43 H43B 109.5 . .
H43A C43 H43B 109.5 . .
C44 C43 H43C 109.5 . .
H43A C43 H43C 109.5 . .
H43B C43 H43C 109.5 . .
N6 C44 C43 177.2(13) . .
C51 N7 C51 82(3) . 2
N7 C51 C52 173(2) . .
N7 C51 C51 49.1(13) . 2
C52 C51 C51 129.0(13) . 2
C51 C52 H52A 109.5 . .
C51 C52 H52B 109.5 . .
H52A C52 H52B 109.5 . .
C51 C52 H52C 109.5 . .
H52A C52 H52C 109.5 . .
H52B C52 H52C 109.5 . .

loop_
_geom_bond_atom_site_label_1
_geom_bond_atom_site_label_2
_geom_bond_distance
_geom_bond_site_symmetry_2
Co1 O1 1.895(4) 7
Co1 O1 1.895(4) .
Co1 O2 1.905(4) .
Co1 O2 1.905(4) 7
Co1 O3 1.917(4) 7
Co1 O3 1.917(4) .
Co2 O4 1.973(4) .
Co2 O2 2.007(4) .
Co2 O6 2.029(4) .
Co2 N2 2.055(5) .
Co2 O7 2.284(4) .
Co2 O1 2.321(4) .
Co3 O8 1.993(4) .
Co3 O1 2.023(4) .
Co3 O4 2.024(4) .
Co3 N3 2.072(5) .
Co3 O3 2.280(4) .
Co3 O5 2.344(5) .
Co4 O6 1.980(4) 7
Co4 O3 2.027(4) .
Co4 O8 2.040(4) .
Co4 N1 2.090(5) 7
Co4 O2 2.289(4) 7
Co4 O9 2.319(4) .
O1 H1 1.0000 .
O2 Co4 2.289(4) 7
O2 H2 1.0000 .
O3 H3H 1.0000 .
O4 C7 1.337(7) .
O5 C2 1.369(7) .
O5 C1 1.419(7) .
O6 C31 1.333(7) .
O6 Co4 1.980(4) 7
O7 C30 1.372(7) .
O7 C29 1.448(8) .
O8 C17 1.324(7) .
O9 C16 1.369(7) .
O9 C15 1.452(7) .
O10 N4 1.245(7) .
O11 N4 1.264(7) .
O12 N4 1.228(7) .
O13 N5 1.160(12) .
O14 N5 1.234(7) .
N1 C36 1.283(8) .
N1 C37 1.437(8) .
N1 Co4 2.090(5) 7
N2 C8 1.290(8) .
N2 C9 1.445(8) .
N3 C22 1.296(8) .
N3 C23 1.454(8) .
N5 O14 1.234(7) 2
N6 C44 1.135(14) .
C1 H1A 0.9800 .
C1 H1B 0.9800 .
C1 H1C 0.9800 .
C2 C3 1.365(9) .
C2 C7 1.399(9) .
C3 C4 1.408(9) .
C3 H3 0.9500 .
C4 C5 1.372(10) .
C4 H4 0.9500 .
C5 C6 1.413(9) .
C5 H5 0.9500 .
C6 C7 1.425(8) .
C6 C8 1.458(9) .
C8 H8 0.9500 .
C9 C14 1.377(9) .
C9 C10 1.391(9) .
C10 C11 1.363(9) .
C10 H10 0.9500 .
C11 C12 1.391(9) .
C11 H11 0.9500 .
C12 C13 1.395(9) .
C12 H12 0.9500 .
C13 C14 1.369(9) .
C13 H13 0.9500 .
C14 H14 0.9500 .
C15 H15A 0.9800 .
C15 H15B 0.9800 .
C15 H15C 0.9800 .
C16 C21 1.368(8) .
C16 C17 1.401(8) .
C17 C18 1.410(8) .
C18 C19 1.407(9) .
C18 C22 1.437(9) .
C19 C20 1.365(9) .
C19 H19 0.9500 .
C20 C21 1.404(9) .
C20 H20 0.9500 .
C21 H21 0.9500 .
C22 H22 0.9500 .
C23 C24 1.364(10) .
C23 C28 1.378(9) .
C24 C25 1.420(10) .
C24 H24 0.9500 .
C25 C26 1.355(11) .
C25 H25 0.9500 .
C26 C27 1.364(10) .
C26 H26 0.9500 .
C27 C28 1.398(9) .
C27 H27 0.9500 .
C28 H28 0.9500 .
C29 H29A 0.9800 .
C29 H29B 0.9800 .
C29 H29C 0.9800 .
C30 C35 1.378(8) .
C30 C31 1.400(9) .
C31 C32 1.410(9) .
C32 C33 1.427(8) .
C32 C36 1.442(9) .
C33 C34 1.359(10) .
C33 H33 0.9500 .
C34 C35 1.390(9) .
C34 H34 0.9500 .
C35 H35 0.9500 .
C36 H36 0.9500 .
C37 C38 1.390(9) .
C37 C42 1.395(9) .
C38 C39 1.372(9) .
C38 H38 0.9500 .
C39 C40 1.381(9) .
C39 H39 0.9500 .
C40 C41 1.388(10) .
C40 H40 0.9500 .
C41 C42 1.386(10) .
C41 H41 0.9500 .
C42 H42 0.9500 .
C43 C44 1.464(14) .
C43 H43A 0.9800 .
C43 H43B 0.9800 .
C43 H43C 0.9800 .
N7 C51 1.147(9) .
N7 C51 1.147(9) 2
C51 C52 1.410(9) .
C51 C51 1.50(4) 2
C52 H52A 0.9800 .
C52 H52B 0.9800 .
C52 H52C 0.9800 .
